data_7052892
loop_
_publ_author_name
'Shen, Xiaoping'
'Zhang, Qian'
'Zhou, Hongbo'
'Zhou, Hu'
'Yuan, Aihua'

_publ_section_title
;
 Syntheses, crystal structures and magnetic properties of two
 low-dimensional cyano-bridged CrIII--MnII/III assemblies
;
_journal_issue 5
_journal_name_full 'New Journal of Chemistry'
_journal_page_first 1180
_journal_paper_doi 10.1039/c2nj20966g
_journal_volume 36
_journal_year 2012
_chemical_formula_moiety 'C46 H34 Cl Cr Mn2 N14 O, 2(H0.80 O0.40), 1.2(H2 O)'
_chemical_formula_sum 'C46 H38 Cl Cr Mn2 N14 O3'
_chemical_formula_weight 1032.23
_chemical_name_systematic
;
?
;
_space_group_IT_number 34
_symmetry_cell_setting orthorhombic
_symmetry_space_group_name_Hall 'P 2 -2n'
_symmetry_space_group_name_H-M 'P n n 2'
_atom_sites_solution_hydrogens geom
_atom_sites_solution_primary direct
_atom_sites_solution_secondary difmap
_audit_creation_method SHELXL-97
_cell_angle_alpha 90.00
_cell_angle_beta 90.00
_cell_angle_gamma 90.00
_cell_formula_units_Z 2
_cell_length_a 10.1986(12)
_cell_length_b 18.9137(13)
_cell_length_c 13.8337(19)
_cell_measurement_reflns_used 3715
_cell_measurement_temperature 291(2)
_cell_measurement_theta_max 24.35
_cell_measurement_theta_min 2.11
_cell_volume 2668.4(5)
_computing_cell_refinement SMART
_computing_data_collection 'SMART (Bruker, 2000)'
_computing_data_reduction 'SAINT (Bruker, 2000)'
_computing_molecular_graphics SHELXTL
_computing_publication_material SHELXTL
_computing_structure_refinement SHELXTL
_computing_structure_solution 'SHELXTL (Bruker, 2000)'
_diffrn_ambient_temperature 291(2)
_diffrn_measured_fraction_theta_full 0.999
_diffrn_measured_fraction_theta_max 0.999
_diffrn_measurement_device_type 'Bruker Smart Apex CCD'
_diffrn_measurement_method 'phi and omega scans'
_diffrn_radiation_monochromator graphite
_diffrn_radiation_source 'sealed tube'
_diffrn_radiation_type MoK\a
_diffrn_radiation_wavelength 0.71073
_diffrn_reflns_av_R_equivalents 0.0581
_diffrn_reflns_av_sigmaI/netI 0.0762
_diffrn_reflns_limit_h_max 11
_diffrn_reflns_limit_h_min -12
_diffrn_reflns_limit_k_max 23
_diffrn_reflns_limit_k_min -18
_diffrn_reflns_limit_l_max 17
_diffrn_reflns_limit_l_min -17
_diffrn_reflns_number 19263
_diffrn_reflns_theta_full 26.00
_diffrn_reflns_theta_max 26.00
_diffrn_reflns_theta_min 2.15
_exptl_absorpt_coefficient_mu 0.766
_exptl_absorpt_correction_T_max 0.8594
_exptl_absorpt_correction_T_min 0.8109
_exptl_absorpt_correction_type multi-scan
_exptl_absorpt_process_details 'SADABS; Bruker, 2000'
_exptl_crystal_colour yellow
_exptl_crystal_density_diffrn 1.285
_exptl_crystal_density_method 'not measured'
_exptl_crystal_description Greenish
_exptl_crystal_F_000 1054
_exptl_crystal_size_max 0.28
_exptl_crystal_size_mid 0.22
_exptl_crystal_size_min 0.20
_refine_diff_density_max 0.392
_refine_diff_density_min -0.485
_refine_diff_density_rms 0.064
_refine_ls_abs_structure_details 'Flack H D (1983), Acta Cryst. A39, 876-881'
_refine_ls_abs_structure_Flack 0.06(3)
_refine_ls_extinction_method none
_refine_ls_goodness_of_fit_ref 1.042
_refine_ls_hydrogen_treatment constr
_refine_ls_matrix_type full
_refine_ls_number_parameters 326
_refine_ls_number_reflns 5254
_refine_ls_number_restraints 1
_refine_ls_restrained_S_all 1.042
_refine_ls_R_factor_all 0.0739
_refine_ls_R_factor_gt 0.0570
_refine_ls_shift/su_max 0.000
_refine_ls_shift/su_mean 0.000
_refine_ls_structure_factor_coef Fsqd
_refine_ls_weighting_details 'calc w=1/[\s^2^(Fo^2^)+(0.04P)^2^+1.22P] where P=(Fo^2^+2Fc^2^)/3'
_refine_ls_weighting_scheme calc
_refine_ls_wR_factor_gt 0.1047
_refine_ls_wR_factor_ref 0.1078
_reflns_number_gt 4188
_reflns_number_total 5254
_reflns_threshold_expression >2sigma(I)
_cod_data_source_file c2nj20966g.txt
_cod_data_source_block 2
_cod_depositor_comments
;
The following automatic conversions were performed:

'_symmetry_cell_setting' value 'Orthorhombic' changed to
'orthorhombic' according to
/home/saulius/struct/CIF-dictionaries/cif_core.dic dictionary named
'cif_core.dic' version 2.4.1 from 2010-06-29.

Automatic conversion script
Id: cif_fix_values 1715 2011-07-08 13:25:40Z adriana 
;
_cod_original_sg_symbol_Hall 'P 2 -2n '
_cod_original_sg_symbol_H-M 'Pnn2 '
_cod_database_code 7052892

loop_
_symmetry_equiv_pos_as_xyz
'x, y, z'
'-x, -y, z'
'-x+1/2, y+1/2, z+1/2'
'x+1/2, -y+1/2, z+1/2'

loop_
_atom_site_label
_atom_site_type_symbol
_atom_site_fract_x
_atom_site_fract_y
_atom_site_fract_z
_atom_site_U_iso_or_equiv
_atom_site_adp_type
_atom_site_occupancy
_atom_site_symmetry_multiplicity
_atom_site_calc_flag
_atom_site_refinement_flags
_atom_site_disorder_assembly
_atom_site_disorder_group
C1 C 0.4001(4) 0.6296(2) 0.4192(4) 0.0369(10) Uani 1 1 d . . .
H1 H 0.3761 0.6203 0.3556 0.044 Uiso 1 1 calc R . .
C2 C 0.5072(5) 0.5956(2) 0.4558(3) 0.0380(12) Uani 1 1 d . . .
H2 H 0.5548 0.5652 0.4163 0.046 Uiso 1 1 calc R . .
C3 C 0.5455(5) 0.6053(2) 0.5495(4) 0.0333(11) Uani 1 1 d . . .
H3 H 0.6184 0.5822 0.5746 0.040 Uiso 1 1 calc R . .
C4 C 0.4714(4) 0.6511(3) 0.6057(4) 0.0337(10) Uani 1 1 d . . .
H4 H 0.4932 0.6577 0.6704 0.040 Uiso 1 1 calc R . .
C5 C 0.3661(5) 0.6868(2) 0.5671(4) 0.0335(11) Uani 1 1 d . . .
C6 C 0.2868(5) 0.7343(2) 0.6238(4) 0.0291(10) Uani 1 1 d . . .
C7 C 0.2982(6) 0.7407(3) 0.7296(4) 0.0396(14) Uani 1 1 d . . .
H7 H 0.3574 0.7138 0.7650 0.048 Uiso 1 1 calc R . .
C8 C 0.2122(6) 0.7912(3) 0.7749(4) 0.0434(13) Uani 1 1 d . . .
H8 H 0.2175 0.7972 0.8415 0.052 Uiso 1 1 calc R . .
C9 C 0.1245(5) 0.8301(2) 0.7252(4) 0.0376(12) Uani 1 1 d . . .
H9 H 0.0683 0.8606 0.7579 0.045 Uiso 1 1 calc R . .
C10 C 0.1178(5) 0.8243(2) 0.6203(4) 0.0345(11) Uani 1 1 d . . .
H10 H 0.0605 0.8523 0.5846 0.041 Uiso 1 1 calc R . .
C11 C 0.1229(5) 0.6658(3) 0.2161(4) 0.0403(12) Uani 1 1 d . . .
H11 H 0.0649 0.6388 0.2524 0.048 Uiso 1 1 calc R . .
C12 C 0.1341(4) 0.6519(2) 0.1200(3) 0.0327(11) Uani 1 1 d . . .
H12 H 0.0836 0.6170 0.0907 0.039 Uiso 1 1 calc R . .
C13 C 0.2244(5) 0.6919(2) 0.0668(4) 0.0388(12) Uani 1 1 d . . .
H13 H 0.2352 0.6833 0.0011 0.047 Uiso 1 1 calc R . .
C14 C 0.2964(7) 0.7433(3) 0.1106(4) 0.0406(14) Uani 1 1 d . . .
H14 H 0.3587 0.7686 0.0757 0.049 Uiso 1 1 calc R . .
C15 C 0.2764(6) 0.7574(2) 0.2063(4) 0.0358(12) Uani 1 1 d . . .
C16 C 0.3552(5) 0.8095(2) 0.2604(3) 0.0304(10) Uani 1 1 d . . .
C17 C 0.4475(5) 0.8497(3) 0.2176(4) 0.0443(13) Uani 1 1 d . . .
H17 H 0.4616 0.8467 0.1513 0.053 Uiso 1 1 calc R . .
C18 C 0.5217(5) 0.8958(3) 0.2744(3) 0.0361(12) Uani 1 1 d . . .
H18 H 0.5887 0.9218 0.2458 0.043 Uiso 1 1 calc R . .
C19 C 0.4986(5) 0.9034(2) 0.3679(4) 0.0365(10) Uani 1 1 d . . .
H19 H 0.5468 0.9355 0.4044 0.044 Uiso 1 1 calc R . .
C20 C 0.3999(4) 0.8619(2) 0.4116(4) 0.0355(10) Uani 1 1 d . . .
H20 H 0.3844 0.8653 0.4777 0.043 Uiso 1 1 calc R . .
C21 C 0.0191(4) 0.8900(2) 0.3829(3) 0.0340(10) Uani 1 1 d . . .
C22 C -0.1386(5) 0.9992(2) 0.2692(4) 0.0366(11) Uani 1 1 d . . .
C23 C -0.1382(5) 0.9993(3) 0.4796(3) 0.0390(12) Uani 1 1 d . . .
Cl1 Cl -0.0027(6) 0.6539(2) 0.4466(4) 0.0396(9) Uani 0.50 1 d P A 1
Cr1 Cr 0.0000 1.0000 0.37566(8) 0.0334(2) Uani 1 2 d S . .
Mn1 Mn 0.16789(6) 0.74449(3) 0.41823(6) 0.02869(14) Uani 1 1 d . . .
N1 N 0.3240(4) 0.6779(2) 0.4721(3) 0.0424(11) Uani 1 1 d . A .
N2 N 0.2018(4) 0.7745(2) 0.5740(3) 0.0402(10) Uani 1 1 d . A .
N3 N 0.1920(4) 0.71705(19) 0.2615(3) 0.0316(9) Uani 1 1 d . A .
N4 N 0.3268(4) 0.81645(18) 0.3557(2) 0.0305(9) Uani 1 1 d . A .
N5 N 0.0341(3) 0.82795(17) 0.3905(2) 0.0235(8) Uani 1 1 d . A .
N6 N -0.2131(4) 0.9918(2) 0.2070(3) 0.0351(9) Uani 1 1 d . . .
N7 N -0.2216(4) 0.9982(2) 0.5397(3) 0.0436(11) Uani 1 1 d . . .
O1 O 0.0013(15) 0.6800(5) 0.4390(10) 0.038(3) Uani 0.50 1 d P A 2
H1A H 0.0000 0.6654 0.4971 0.045 Uiso 0.50 1 d PR A 2
H1B H -0.0676 0.7039 0.4277 0.045 Uiso 0.50 1 d PR A 2
O2 O 0.1182(10) 0.5000(5) 0.2666(7) 0.037(2) Uani 0.30 1 d P . .
H2B H 0.1246 0.5080 0.2063 0.044 Uiso 0.30 1 d PR . .
H2C H 0.1337 0.4566 0.2776 0.044 Uiso 0.30 1 d PR . .
O3 O -0.2219(10) 0.5396(6) 0.4087(8) 0.052(3) Uani 0.30 1 d P . .
H3B H -0.1765 0.5742 0.3882 0.062 Uiso 0.30 1 d PR . .
H3C H -0.1983 0.5405 0.4677 0.062 Uiso 0.30 1 d PR . .
O4 O 0.5000 0.5000 0.2360(4) 0.0424(14) Uani 0.80 2 d SP . .
H4A H 0.5803 0.4895 0.2444 0.051 Uiso 0.40 1 d PR . .
H4C H 0.4897 0.5174 0.1799 0.051 Uiso 0.40 1 d PR . .

loop_
_atom_site_aniso_label
_atom_site_aniso_U_11
_atom_site_aniso_U_22
_atom_site_aniso_U_33
_atom_site_aniso_U_23
_atom_site_aniso_U_13
_atom_site_aniso_U_12
C1 0.043(3) 0.040(2) 0.027(2) -0.013(2) -0.007(2) 0.004(2)
C2 0.045(3) 0.036(2) 0.034(2) 0.0199(19) 0.022(2) 0.025(2)
C3 0.031(2) 0.035(2) 0.034(2) 0.011(2) 0.006(2) 0.008(2)
C4 0.016(2) 0.045(3) 0.040(2) -0.009(2) -0.0010(18) -0.005(2)
C5 0.032(3) 0.032(2) 0.036(3) 0.017(2) 0.007(2) -0.0035(19)
C6 0.032(3) 0.029(2) 0.027(2) 0.0083(19) 0.002(2) -0.007(2)
C7 0.040(3) 0.047(3) 0.032(3) 0.009(2) -0.005(2) -0.011(3)
C8 0.057(4) 0.058(3) 0.016(2) 0.005(2) 0.007(2) -0.011(3)
C9 0.038(3) 0.039(3) 0.036(3) -0.021(2) 0.016(2) -0.008(2)
C10 0.032(3) 0.037(2) 0.034(3) 0.008(2) 0.008(2) 0.012(2)
C11 0.045(3) 0.051(3) 0.025(3) 0.012(2) -0.001(2) -0.014(2)
C12 0.035(3) 0.036(2) 0.027(2) 0.0091(19) -0.0126(19) -0.013(2)
C13 0.037(3) 0.034(2) 0.046(3) -0.017(2) 0.023(2) -0.001(2)
C14 0.046(4) 0.038(3) 0.038(3) -0.001(2) -0.010(3) -0.007(2)
C15 0.044(3) 0.037(3) 0.026(3) -0.006(2) 0.011(2) -0.005(2)
C16 0.034(3) 0.036(2) 0.021(2) 0.0023(18) -0.007(2) -0.007(2)
C17 0.049(3) 0.051(3) 0.033(3) -0.012(2) 0.016(2) -0.017(3)
C18 0.023(3) 0.046(3) 0.039(3) 0.015(2) -0.018(2) -0.018(2)
C19 0.036(2) 0.036(2) 0.037(3) -0.020(2) -0.004(2) 0.003(2)
C20 0.045(3) 0.030(2) 0.032(2) -0.002(2) 0.000(2) 0.0008(19)
C21 0.037(3) 0.039(2) 0.026(2) -0.0023(19) -0.0109(19) -0.012(2)
C22 0.035(3) 0.030(2) 0.045(3) 0.010(2) -0.006(2) -0.004(2)
C23 0.039(3) 0.044(3) 0.035(3) -0.014(2) 0.007(2) -0.018(2)
Cl1 0.0366(16) 0.039(2) 0.0434(17) 0.010(2) 0.0125(12) -0.005(2)
Cr1 0.0349(5) 0.0339(5) 0.0314(5) 0.000 0.000 0.0042(5)
Mn1 0.0329(3) 0.0248(3) 0.0284(3) 0.0021(3) 0.0018(4) 0.0005(3)
N1 0.039(3) 0.045(2) 0.043(3) -0.0055(19) 0.009(2) 0.022(2)
N2 0.049(3) 0.038(2) 0.033(2) 0.0032(18) 0.009(2) 0.007(2)
N3 0.022(2) 0.032(2) 0.041(2) -0.0050(17) 0.0098(17) -0.0027(16)
N4 0.041(2) 0.0308(18) 0.020(2) 0.0069(14) 0.0037(16) -0.0063(18)
N5 0.0158(17) 0.0332(18) 0.0214(19) -0.0082(14) -0.0110(13) 0.0041(13)
N6 0.028(2) 0.037(2) 0.040(2) 0.0155(17) -0.0061(18) -0.0138(17)
N7 0.053(3) 0.035(2) 0.043(3) -0.0079(18) 0.016(2) 0.007(2)
O1 0.048(5) 0.038(7) 0.026(5) 0.005(6) 0.005(4) -0.020(6)
O2 0.035(6) 0.040(6) 0.036(6) -0.008(5) -0.004(5) -0.014(5)
O3 0.041(6) 0.077(8) 0.037(6) -0.022(6) 0.007(5) 0.019(6)
O4 0.046(4) 0.051(4) 0.030(3) 0.000 0.000 -0.014(3)

loop_
_atom_type_symbol
_atom_type_description
_atom_type_scat_dispersion_real
_atom_type_scat_dispersion_imag
_atom_type_scat_source
C C 0.0033 0.0016 'International Tables Vol C Tables 4.2.6.8 and 6.1.1.4'
H H 0.0000 0.0000 'International Tables Vol C Tables 4.2.6.8 and 6.1.1.4'
N N 0.0061 0.0033 'International Tables Vol C Tables 4.2.6.8 and 6.1.1.4'
O O 0.0106 0.0060 'International Tables Vol C Tables 4.2.6.8 and 6.1.1.4'
Cl Cl 0.1484 0.1585 'International Tables Vol C Tables 4.2.6.8 and 6.1.1.4'
Mn Mn 0.3368 0.7283 'International Tables Vol C Tables 4.2.6.8 and 6.1.1.4'
Cr Cr 0.3209 0.6236 'International Tables Vol C Tables 4.2.6.8 and 6.1.1.4'

loop_
_geom_angle_atom_site_label_1
_geom_angle_atom_site_label_2
_geom_angle_atom_site_label_3
_geom_angle
_geom_angle_site_symmetry_1
_geom_angle_site_symmetry_3
C2 C1 N1 123.7(5) . .
C2 C1 H1 118.1 . .
N1 C1 H1 118.1 . .
C1 C2 C3 121.1(4) . .
C1 C2 H2 119.4 . .
C3 C2 H2 119.4 . .
C2 C3 C4 117.4(4) . .
C2 C3 H3 121.3 . .
C4 C3 H3 121.3 . .
C5 C4 C3 120.9(5) . .
C5 C4 H4 119.6 . .
C3 C4 H4 119.6 . .
C4 C5 N1 123.1(5) . .
C4 C5 C6 122.2(5) . .
N1 C5 C6 114.6(4) . .
N2 C6 C5 115.9(5) . .
N2 C6 C7 120.9(5) . .
C5 C6 C7 123.2(4) . .
C8 C7 C6 116.0(5) . .
C8 C7 H7 122.0 . .
C6 C7 H7 122.0 . .
C9 C8 C7 123.0(5) . .
C9 C8 H8 118.5 . .
C7 C8 H8 118.5 . .
C8 C9 C10 119.9(4) . .
C8 C9 H9 120.0 . .
C10 C9 H9 120.0 . .
N2 C10 C9 117.9(4) . .
N2 C10 H10 121.0 . .
C9 C10 H10 121.0 . .
N3 C11 C12 123.3(4) . .
N3 C11 H11 118.3 . .
C12 C11 H11 118.3 . .
C11 C12 C13 117.6(4) . .
C11 C12 H12 121.2 . .
C13 C12 H12 121.2 . .
C14 C13 C12 120.4(5) . .
C14 C13 H13 119.8 . .
C12 C13 H13 119.8 . .
C13 C14 C15 119.4(6) . .
C13 C14 H14 120.3 . .
C15 C14 H14 120.3 . .
C14 C15 N3 121.4(5) . .
C14 C15 C16 122.7(5) . .
N3 C15 C16 115.4(4) . .
C17 C16 N4 121.5(4) . .
C17 C16 C15 122.3(4) . .
N4 C16 C15 116.2(4) . .
C16 C17 C18 119.0(4) . .
C16 C17 H17 120.5 . .
C18 C17 H17 120.5 . .
C19 C18 C17 121.4(5) . .
C19 C18 H18 119.3 . .
C17 C18 H18 119.3 . .
C18 C19 C20 119.0(4) . .
C18 C19 H19 120.5 . .
C20 C19 H19 120.5 . .
N4 C20 C19 119.6(4) . .
N4 C20 H20 120.2 . .
C19 C20 H20 120.2 . .
N5 C21 Cr1 176.9(4) . .
N6 C22 Cr1 172.9(4) . .
N7 C23 Cr1 178.6(4) . .
Mn1 Cl1 H1A 85.4 . .
Mn1 Cl1 H1B 78.8 . .
H1A Cl1 H1B 89.7 . .
C23 Cr1 C23 88.9(3) 2_575 .
C23 Cr1 C22 179.4(2) 2_575 .
C23 Cr1 C22 91.73(17) . .
C23 Cr1 C22 91.73(17) 2_575 2_575
C23 Cr1 C22 179.4(2) . 2_575
C22 Cr1 C22 87.7(3) . 2_575
C23 Cr1 C21 84.67(18) 2_575 .
C23 Cr1 C21 91.4(2) . .
C22 Cr1 C21 95.27(17) . .
C22 Cr1 C21 88.69(19) 2_575 .
C23 Cr1 C21 91.4(2) 2_575 2_575
C23 Cr1 C21 84.67(18) . 2_575
C22 Cr1 C21 88.69(19) . 2_575
C22 Cr1 C21 95.27(17) 2_575 2_575
C21 Cr1 C21 174.5(3) . 2_575
O1 Mn1 N5 86.4(4) . .
O1 Mn1 N1 102.0(4) . .
N5 Mn1 N1 165.73(14) . .
O1 Mn1 N3 94.9(4) . .
N5 Mn1 N3 93.90(13) . .
N1 Mn1 N3 96.78(15) . .
O1 Mn1 N2 98.0(4) . .
N5 Mn1 N2 94.80(13) . .
N1 Mn1 N2 72.80(15) . .
N3 Mn1 N2 164.85(13) . .
O1 Mn1 N4 165.0(4) . .
N5 Mn1 N4 86.83(13) . .
N1 Mn1 N4 87.46(13) . .
N3 Mn1 N4 72.19(13) . .
N2 Mn1 N4 95.93(14) . .
O1 Mn1 Cl1 8.9(4) . .
N5 Mn1 Cl1 95.24(15) . .
N1 Mn1 Cl1 93.43(17) . .
N3 Mn1 Cl1 94.02(17) . .
N2 Mn1 Cl1 97.50(18) . .
N4 Mn1 Cl1 166.18(17) . .
C5 N1 C1 113.6(4) . .
C5 N1 Mn1 118.8(3) . .
C1 N1 Mn1 127.3(3) . .
C6 N2 C10 122.1(4) . .
C6 N2 Mn1 116.5(3) . .
C10 N2 Mn1 120.2(3) . .
C11 N3 C15 117.7(4) . .
C11 N3 Mn1 123.9(3) . .
C15 N3 Mn1 118.3(3) . .
C16 N4 C20 119.4(4) . .
C16 N4 Mn1 117.5(3) . .
C20 N4 Mn1 122.9(3) . .
C21 N5 Mn1 146.5(3) . .
Mn1 O1 H1A 109.2 . .
Mn1 O1 H1B 109.4 . .
H1A O1 H1B 109.5 . .
H2B O2 H2C 109.5 . .
H3B O3 H3C 98.7 . .
H4A O4 H4C 109.5 . .

loop_
_geom_bond_atom_site_label_1
_geom_bond_atom_site_label_2
_geom_bond_distance
_geom_bond_site_symmetry_2
C1 C2 1.365(6) .
C1 N1 1.405(5) .
C1 H1 0.9300 .
C2 C3 1.366(7) .
C2 H2 0.9300 .
C3 C4 1.388(6) .
C3 H3 0.9300 .
C4 C5 1.377(7) .
C4 H4 0.9300 .
C5 N1 1.393(7) .
C5 C6 1.441(7) .
C6 N2 1.343(6) .
C6 C7 1.473(7) .
C7 C8 1.440(8) .
C7 H7 0.9300 .
C8 C9 1.346(7) .
C8 H8 0.9300 .
C9 C10 1.458(7) .
C9 H9 0.9300 .
C10 N2 1.425(6) .
C10 H10 0.9300 .
C11 N3 1.352(6) .
C11 C12 1.360(7) .
C11 H11 0.9300 .
C12 C13 1.402(6) .
C12 H12 0.9300 .
C13 C14 1.361(7) .
C13 H13 0.9300 .
C14 C15 1.366(8) .
C14 H14 0.9300 .
C15 N3 1.381(6) .
C15 C16 1.475(7) .
C16 C17 1.346(7) .
C16 N4 1.356(6) .
C17 C18 1.396(6) .
C17 H17 0.9300 .
C18 C19 1.323(7) .
C18 H18 0.9300 .
C19 C20 1.412(7) .
C19 H19 0.9300 .
C20 N4 1.376(6) .
C20 H20 0.9300 .
C21 N5 1.188(5) .
C21 Cr1 2.093(4) .
C22 N6 1.157(6) .
C22 Cr1 2.042(5) .
C23 N7 1.190(6) .
C23 Cr1 2.013(5) .
Cl1 Mn1 2.473(5) .
Cl1 H1A 0.7321 .
Cl1 H1B 1.1824 .
Cr1 C23 2.013(5) 2_575
Cr1 C22 2.042(5) 2_575
Cr1 C21 2.093(4) 2_575
Mn1 O1 2.111(12) .
Mn1 N5 2.122(3) .
Mn1 N1 2.163(4) .
Mn1 N3 2.244(4) .
Mn1 N2 2.255(5) .
Mn1 N4 2.286(4) .
O1 H1A 0.8500 .
O1 H1B 0.8499 .
O2 H2B 0.8500 .
O2 H2C 0.8499 .
O3 H3B 0.8499 .
O3 H3C 0.8499 .
O4 H4A 0.8500 .
O4 H4C 0.8500 .

loop_
_geom_torsion_atom_site_label_1
_geom_torsion_atom_site_label_2
_geom_torsion_atom_site_label_3
_geom_torsion_atom_site_label_4
_geom_torsion
N1 C1 C2 C3 1.8(7)
C1 C2 C3 C4 0.0(7)
C2 C3 C4 C5 -2.1(7)
C3 C4 C5 N1 2.5(7)
C3 C4 C5 C6 179.6(4)
C4 C5 C6 N2 169.1(4)
N1 C5 C6 N2 -13.5(6)
C4 C5 C6 C7 -9.5(7)
N1 C5 C6 C7 167.9(4)
N2 C6 C7 C8 0.9(7)
C5 C6 C7 C8 179.5(5)
C6 C7 C8 C9 0.9(8)
C7 C8 C9 C10 -2.8(8)
C8 C9 C10 N2 2.8(7)
N3 C11 C12 C13 1.6(8)
C11 C12 C13 C14 -0.8(8)
C12 C13 C14 C15 -2.5(8)
C13 C14 C15 N3 5.1(8)
C13 C14 C15 C16 176.5(5)
C14 C15 C16 C17 4.0(9)
N3 C15 C16 C17 175.8(5)
C14 C15 C16 N4 -178.1(5)
N3 C15 C16 N4 -6.2(7)
N4 C16 C17 C18 4.6(8)
C15 C16 C17 C18 -177.5(5)
C16 C17 C18 C19 -3.5(8)
C17 C18 C19 C20 2.3(8)
C18 C19 C20 N4 -2.3(7)
C4 C5 N1 C1 -0.7(7)
C6 C5 N1 C1 -178.0(4)
C4 C5 N1 Mn1 -174.6(3)
C6 C5 N1 Mn1 8.0(5)
C2 C1 N1 C5 -1.5(7)
C2 C1 N1 Mn1 171.9(4)
O1 Mn1 N1 C5 -96.0(5)
N5 Mn1 N1 C5 29.3(8)
N3 Mn1 N1 C5 167.5(3)
N2 Mn1 N1 C5 -1.2(3)
N4 Mn1 N1 C5 95.8(4)
Cl1 Mn1 N1 C5 -98.0(4)
O1 Mn1 N1 C1 91.0(6)
N5 Mn1 N1 C1 -143.8(5)
N3 Mn1 N1 C1 -5.6(4)
N2 Mn1 N1 C1 -174.3(4)
N4 Mn1 N1 C1 -77.3(4)
Cl1 Mn1 N1 C1 88.9(4)
C5 C6 N2 C10 -179.5(4)
C7 C6 N2 C10 -0.8(7)
C5 C6 N2 Mn1 12.6(6)
C7 C6 N2 Mn1 -168.7(4)
C9 C10 N2 C6 -1.1(7)
C9 C10 N2 Mn1 166.4(3)
O1 Mn1 N2 C6 93.9(5)
N5 Mn1 N2 C6 -179.1(4)
N1 Mn1 N2 C6 -6.3(4)
N3 Mn1 N2 C6 -54.2(8)
N4 Mn1 N2 C6 -91.8(4)
Cl1 Mn1 N2 C6 85.0(4)
O1 Mn1 N2 C10 -74.2(5)
N5 Mn1 N2 C10 12.8(4)
N1 Mn1 N2 C10 -174.5(4)
N3 Mn1 N2 C10 137.6(5)
N4 Mn1 N2 C10 100.1(4)
Cl1 Mn1 N2 C10 -83.2(4)
C12 C11 N3 C15 0.9(7)
C12 C11 N3 Mn1 176.9(4)
C14 C15 N3 C11 -4.3(8)
C16 C15 N3 C11 -176.3(4)
C14 C15 N3 Mn1 179.5(4)
C16 C15 N3 Mn1 7.5(6)
O1 Mn1 N3 C11 -8.6(5)
N5 Mn1 N3 C11 -95.3(4)
N1 Mn1 N3 C11 94.2(4)
N2 Mn1 N3 C11 139.7(6)
N4 Mn1 N3 C11 179.3(4)
Cl1 Mn1 N3 C11 0.2(4)
O1 Mn1 N3 C15 167.3(5)
N5 Mn1 N3 C15 80.7(4)
N1 Mn1 N3 C15 -89.9(4)
N2 Mn1 N3 C15 -44.3(8)
N4 Mn1 N3 C15 -4.8(4)
Cl1 Mn1 N3 C15 176.2(4)
C17 C16 N4 C20 -4.7(7)
C15 C16 N4 C20 177.4(4)
C17 C16 N4 Mn1 -179.9(4)
C15 C16 N4 Mn1 2.1(6)
C19 C20 N4 C16 3.4(6)
C19 C20 N4 Mn1 178.4(3)
O1 Mn1 N4 C16 -30.6(15)
N5 Mn1 N4 C16 -93.9(4)
N1 Mn1 N4 C16 99.2(4)
N3 Mn1 N4 C16 1.2(3)
N2 Mn1 N4 C16 171.6(4)
Cl1 Mn1 N4 C16 5.2(8)
O1 Mn1 N4 C20 154.3(14)
N5 Mn1 N4 C20 91.0(3)
N1 Mn1 N4 C20 -75.9(3)
N3 Mn1 N4 C20 -173.8(4)
N2 Mn1 N4 C20 -3.5(3)
Cl1 Mn1 N4 C20 -169.9(6)
O1 Mn1 N5 C21 164.9(7)
N1 Mn1 N5 C21 38.0(10)
N3 Mn1 N5 C21 -100.4(6)
N2 Mn1 N5 C21 67.2(6)
N4 Mn1 N5 C21 -28.5(6)
Cl1 Mn1 N5 C21 165.2(6)
